data_7719138
loop_
_publ_author_name
'Guan, Xiao-Fen'
'Qiao, Na'
'Wu, Zhi-Lei'
'Wang, Wen-Min'
'Cui, Jian-Zhong'

_publ_section_title
;
 Linear trinuclear and tetranuclear Ln(III) compounds aggregated by
 multidentate Schiff base ligands: insights into the magnetocaloric
 effect, slow magnetic relaxation behavior and catalytic CO<sub>2</sub>
 conversion.
;
_journal_issue 34
_journal_name_full 'Dalton transactions (Cambridge, England : 2003)'
_journal_page_first 12841
_journal_page_last 12848
_journal_paper_doi 10.1039/d5dt01252j
_journal_volume 54
_journal_year 2025
_chemical_formula_moiety 'C104 H79 Gd3 N8 O17, C H2 Cl2'
_chemical_formula_sum 'C105 H81 Cl2 Gd3 N8 O17'
_chemical_formula_weight 2269.42
_space_group_crystal_system monoclinic
_space_group_IT_number 5
_space_group_name_Hall 'C 2y'
_space_group_name_H-M_alt 'C 1 2 1'
_atom_sites_solution_hydrogens geom
_atom_sites_solution_primary direct
_audit_creation_date 2022-11-08
_audit_creation_method
;
Olex2 1.2
(compiled 2018.05.29 svn.r3508 for OlexSys, GUI svn.r5506)
;
_audit_update_record
;
2023-05-11 deposited with the CCDC.	2025-07-22 downloaded from the CCDC.
;
_cell_angle_alpha 90
_cell_angle_beta 102.6364(9)
_cell_angle_gamma 90
_cell_formula_units_Z 2
_cell_length_a 23.3656(6)
_cell_length_b 16.0110(4)
_cell_length_c 12.7623(3)
_cell_measurement_reflns_used 9265
_cell_measurement_temperature 150(2)
_cell_measurement_theta_max 26.37
_cell_measurement_theta_min 2.39
_cell_volume 4658.8(2)
_computing_cell_refinement 'SAINT v8.37A (Bruker, 2015)'
_computing_data_reduction 'SAINT v8.37A (Bruker, 2015)'
_computing_molecular_graphics 'Olex2 (Dolomanov et al., 2009)'
_computing_publication_material 'Olex2 (Dolomanov et al., 2009)'
_computing_structure_refinement 'XL (Sheldrick, 2008)'
_computing_structure_solution 'XS (Sheldrick, 2008)'
_diffrn_ambient_temperature 150.0
_diffrn_measured_fraction_theta_full 0.999
_diffrn_measured_fraction_theta_max 0.998
_diffrn_measurement_device_type 'Bruker APEX-II CCD'
_diffrn_measurement_method '\f and \w scans'
_diffrn_radiation_type MoK\a
_diffrn_radiation_wavelength 0.71073
_diffrn_reflns_av_R_equivalents 0.0265
_diffrn_reflns_av_unetI/netI 0.0321
_diffrn_reflns_Laue_measured_fraction_full 0.999
_diffrn_reflns_Laue_measured_fraction_max 0.998
_diffrn_reflns_limit_h_max 29
_diffrn_reflns_limit_h_min -29
_diffrn_reflns_limit_k_max 19
_diffrn_reflns_limit_k_min -19
_diffrn_reflns_limit_l_max 15
_diffrn_reflns_limit_l_min -15
_diffrn_reflns_number 33515
_diffrn_reflns_point_group_measured_fraction_full 0.994
_diffrn_reflns_point_group_measured_fraction_max 0.993
_diffrn_reflns_theta_full 25.242
_diffrn_reflns_theta_max 26.392
_diffrn_reflns_theta_min 2.394
_diffrn_standards_number 0
_exptl_absorpt_coefficient_mu 2.242
_exptl_absorpt_correction_T_max 0.0276
_exptl_absorpt_correction_T_min 0.0106
_exptl_absorpt_correction_type multi-scan
_exptl_absorpt_process_details
;
SADABS-2016/2 (Bruker,2016/2) was used for absorption correction.
wR2(int) was 0.0733 before and 0.0608 after correction.
The Ratio of minimum to maximum transmission is 0.3841.
The \l/2 correction factor is Not present.
;
_exptl_crystal_colour yellow
_exptl_crystal_density_diffrn 1.618
_exptl_crystal_description block
_exptl_crystal_F_000 2258
_exptl_crystal_size_max 0.36
_exptl_crystal_size_mid 0.25
_exptl_crystal_size_min 0.19
_refine_diff_density_max 0.652
_refine_diff_density_min -0.748
_refine_diff_density_rms 0.066
_refine_ls_abs_structure_details
;
 Flack x determined using 4120 quotients [(I+)-(I-)]/[(I+)+(I-)]
 (Parsons, Flack and Wagner, Acta Cryst. B69 (2013) 249-259).
;
_refine_ls_abs_structure_Flack -0.008(4)
_refine_ls_extinction_method none
_refine_ls_goodness_of_fit_ref 1.054
_refine_ls_hydrogen_treatment constr
_refine_ls_matrix_type full
_refine_ls_number_parameters 620
_refine_ls_number_reflns 9493
_refine_ls_number_restraints 7
_refine_ls_restrained_S_all 1.056
_refine_ls_R_factor_all 0.0295
_refine_ls_R_factor_gt 0.0274
_refine_ls_shift/su_max 0.001
_refine_ls_shift/su_mean 0.000
_refine_ls_structure_factor_coef Fsqd
_refine_ls_weighting_details 'w=1/[\s^2^(Fo^2^)+(0.0423P)^2^+1.4707P] where P=(Fo^2^+2Fc^2^)/3'
_refine_ls_weighting_scheme calc
_refine_ls_wR_factor_gt 0.0724
_refine_ls_wR_factor_ref 0.0742
_reflns_Friedel_coverage 0.919
_reflns_Friedel_fraction_full 0.990
_reflns_Friedel_fraction_max 0.988
_reflns_number_gt 9042
_reflns_number_total 9493
_reflns_threshold_expression 'I > 2\s(I)'
_cod_data_source_file d5dt01252j2.cif
_cod_data_source_block mo_1120_1_0m
_cod_depositor_comments 'Adding full bibliography for 7719138--7719141.cif.'
_cod_database_code 7719138
_shelx_shelxl_version_number 2018/3
_shelx_space_group_comment
;
The symmetry employed for this shelxl refinement is uniquely defined
by the following loop, which should always be used as a source of
symmetry information in preference to the above space-group names.
They are only intended as comments.
;
_shelx_estimated_absorpt_t_max 0.675
_shelx_estimated_absorpt_t_min 0.499
_olex2_refinement_description
;
1. Fixed Uiso
 At 1.2 times of:
  All C(H) groups, All C(H,H) groups
 At 1.5 times of:
  All C(H,H,H) groups
2. Uiso/Uaniso restraints and constraints
Uanis(C54) \\sim Ueq: with sigma of 0.01 and sigma for terminal atoms of 0.02
3. Others
 Fixed Sof: O9(0.5) C53(0.5) H54A(0.5) H54B(0.5)
4.a Secondary CH2 refined with riding coordinates:
 C1(H1A,H1B), C54(H54A,H54B)
4.b Aromatic/amide H refined with riding coordinates:
 C52(H52), C37(H37), C10(H10), C45(H45), C8(H8), C29(H29), C26(H26), C47(H47),
 C49(H49), C22(H22), C4(H4), C25(H25), C46(H46), C34(H34), C5(H5), C44(H44),
 C33(H33), C40(H40), C48(H48), C42(H42), C32(H32), C12(H12), C28(H28), C27(H27),
  C31(H31), C11(H11), C19(H19), C15(H15), C3(H3), C17(H17), C18(H18), C16(H16),
 C30(H30), C41(H41), C43(H43)
4.c Idealised Me refined as rotating group:
 C14(H14A,H14B,H14C)
;
_olex2_submission_special_instructions 'No special instructions were received'

loop_
_space_group_symop_operation_xyz
'x, y, z'
'-x, y, -z'
'x+1/2, y+1/2, z'
'-x+1/2, y+1/2, -z'

loop_
_atom_site_label
_atom_site_type_symbol
_atom_site_fract_x
_atom_site_fract_y
_atom_site_fract_z
_atom_site_U_iso_or_equiv
_atom_site_adp_type
_atom_site_occupancy
_atom_site_site_symmetry_order
_atom_site_calc_flag
_atom_site_refinement_flags_posn
_atom_site_refinement_flags_adp
_atom_site_refinement_flags_occupancy
_atom_site_disorder_assembly
_atom_site_disorder_group
Gd1 Gd 0.35243(2) 0.22709(2) 0.78439(2) 0.05561(10) Uani 1 1 d . . . . .
Gd2 Gd 0.500000 0.28039(2) 1.000000 0.04375(10) Uani 1 2 d S T P . .
O6 O 0.3735(2) 0.0847(3) 0.8255(4) 0.0641(11) Uani 1 1 d . . . . .
O2 O 0.45597(18) 0.2231(4) 0.8176(4) 0.0601(11) Uani 1 1 d . . . . .
N1 N 0.5680(2) 0.2470(3) 0.8668(5) 0.0521(11) Uani 1 1 d . . . . .
N3 N 0.3999(3) 0.1568(4) 0.6442(5) 0.0606(14) Uani 1 1 d . . . . .
O8 O 0.49952(19) 0.3984(2) 1.1092(3) 0.0487(9) Uani 1 1 d . . . . .
C1 C 0.6387(3) 0.3236(4) 0.9937(5) 0.0559(15) Uani 1 1 d . . . . .
H1A H 0.680749 0.317450 1.028555 0.067 Uiso 1 1 calc R . . . .
H1B H 0.631272 0.382983 0.973801 0.067 Uiso 1 1 calc R . . . .
O1 O 0.60387(18) 0.2993(3) 1.0656(3) 0.0528(10) Uani 1 1 d . . . . .
O7 O 0.2918(2) 0.1764(3) 0.8976(4) 0.0624(11) Uani 1 1 d . . . . .
C52 C 0.500000 0.5170(6) 1.000000 0.0496(18) Uani 1 2 d S T P . .
H52 H 0.499998 0.576347 1.000000 0.060 Uiso 1 2 calc RS T P . .
C37 C 0.2924(3) 0.0309(5) 0.8858(6) 0.0645(16) Uani 1 1 d . . . . .
H37 H 0.272447 -0.018627 0.897849 0.077 Uiso 1 1 calc R . . . .
C10 C 0.2737(5) 0.0911(5) 0.4419(7) 0.081(3) Uani 1 1 d . . . . .
H10 H 0.292096 0.067796 0.389238 0.098 Uiso 1 1 calc R . . . .
C45 C 0.5393(3) 0.4961(4) 1.2945(5) 0.0529(13) Uani 1 1 d . . . . .
H45 H 0.554182 0.440771 1.298046 0.063 Uiso 1 1 calc R . . . .
C35 C 0.3531(4) -0.0587(6) 0.7891(6) 0.0701(19) Uani 1 1 d . . . . .
C50 C 0.5090(2) 0.5285(4) 1.1970(5) 0.0473(12) Uani 1 1 d . . . . .
C36 C 0.3395(3) 0.0241(5) 0.8351(6) 0.0621(16) Uani 1 1 d . . . . .
C8 C 0.3706(4) 0.1229(5) 0.5583(6) 0.0661(17) Uani 1 1 d . . . . .
H8 H 0.390344 0.098357 0.508278 0.079 Uiso 1 1 calc R . . . .
C7 C 0.4836(3) 0.1929(4) 0.7492(6) 0.0576(15) Uani 1 1 d . . . . .
C51 C 0.5025(2) 0.4759(4) 1.0976(5) 0.0452(12) Uani 1 1 d . . . . .
C29 C 0.4045(3) 0.3540(5) 0.4687(6) 0.0667(17) Uani 1 1 d . . . . .
H29 H 0.426688 0.319371 0.523179 0.080 Uiso 1 1 calc R . . . .
O3 O 0.2033(2) 0.1800(4) 0.6830(5) 0.0777(14) Uani 1 1 d . . . . .
C9 C 0.3072(4) 0.1223(5) 0.5379(6) 0.0669(18) Uani 1 1 d . . . . .
C26 C 0.3431(4) 0.4536(6) 0.3094(7) 0.075(2) Uani 1 1 d . . . . .
H26 H 0.321411 0.487756 0.253712 0.090 Uiso 1 1 calc R . . . .
N2 N 0.4604(3) 0.1568(4) 0.6576(5) 0.0637(14) Uani 1 1 d . . . . .
C47 C 0.5262(3) 0.6249(5) 1.3816(6) 0.0654(17) Uani 1 1 d . . . . .
H47 H 0.532784 0.657994 1.444841 0.078 Uiso 1 1 calc R . . . .
C49 C 0.4867(3) 0.6092(4) 1.1945(5) 0.0543(14) Uani 1 1 d . . . . .
H49 H 0.465080 0.631579 1.128756 0.065 Uiso 1 1 calc R . . . .
C22 C 0.2688(3) 0.3714(5) 0.5792(6) 0.0617(16) Uani 1 1 d . . . . .
H22 H 0.242051 0.389938 0.516281 0.074 Uiso 1 1 calc R . . . .
N4 N 0.2819(3) 0.1533(4) 0.6164(5) 0.0654(15) Uani 1 1 d . . . . .
O4 O 0.2768(2) 0.3272(3) 0.7596(4) 0.0639(12) Uani 1 1 d . . . . .
O5 O 0.3640(2) 0.3207(3) 0.6487(4) 0.0620(11) Uani 1 1 d . . . . .
C21 C 0.2477(3) 0.3604(5) 0.6739(7) 0.0643(17) Uani 1 1 d . . . . .
C4 C 0.6434(4) 0.2030(6) 0.7393(8) 0.082(2) Uani 1 1 d . . . . .
H4 H 0.669687 0.186318 0.695976 0.098 Uiso 1 1 calc R . . . .
C25 C 0.3182(4) 0.4313(5) 0.3961(6) 0.0700(18) Uani 1 1 d . . . . .
H25 H 0.280360 0.451023 0.399723 0.084 Uiso 1 1 calc R . . . .
C2 C 0.6246(3) 0.2704(4) 0.8951(5) 0.0553(14) Uani 1 1 d . . . . .
C46 C 0.5476(3) 0.5445(5) 1.3861(5) 0.0625(16) Uani 1 1 d . . . . .
H46 H 0.568187 0.522254 1.452721 0.075 Uiso 1 1 calc R . . . .
C24 C 0.3494(3) 0.3805(4) 0.4764(6) 0.0613(15) Uani 1 1 d . . . . .
C34 C 0.3147(4) -0.1250(5) 0.7746(7) 0.077(2) Uani 1 1 d . . . . .
H34 H 0.279404 -0.121162 0.799674 0.092 Uiso 1 1 calc R . . . .
C23 C 0.3270(3) 0.3565(4) 0.5732(6) 0.0602(16) Uani 1 1 d . . . . .
C39 C 0.2258(3) 0.1080(5) 0.9822(5) 0.0596(15) Uani 1 1 d . . . . .
Cl1 Cl 0.0407(5) 0.3368(5) 0.9290(9) 0.281(5) Uani 1 1 d . . . . .
C14 C 0.1420(4) 0.1836(7) 0.6760(8) 0.087(2) Uani 1 1 d . . . . .
H14A H 0.124069 0.222017 0.618317 0.130 Uiso 1 1 calc GR . . . .
H14B H 0.134430 0.203498 0.744293 0.130 Uiso 1 1 calc GR . . . .
H14C H 0.125092 0.127767 0.660434 0.130 Uiso 1 1 calc GR . . . .
C38 C 0.2732(3) 0.1066(4) 0.9197(5) 0.0566(14) Uani 1 1 d . . . . .
C5 C 0.5855(4) 0.1820(5) 0.7104(7) 0.075(2) Uani 1 1 d . . . . .
H5 H 0.570927 0.151305 0.646348 0.090 Uiso 1 1 calc R . . . .
C44 C 0.1960(3) 0.1811(5) 0.9880(6) 0.0680(17) Uani 1 1 d . . . . .
H44 H 0.205602 0.229228 0.951715 0.082 Uiso 1 1 calc R . . . .
C33 C 0.3268(5) -0.1970(6) 0.7241(8) 0.090(3) Uani 1 1 d . . . . .
H33 H 0.299441 -0.241777 0.713123 0.109 Uiso 1 1 calc R . . . .
C40 C 0.2120(4) 0.0388(5) 1.0365(7) 0.078(2) Uani 1 1 d . . . . .
H40 H 0.231480 -0.012894 1.032984 0.093 Uiso 1 1 calc R . . . .
C48 C 0.4956(3) 0.6574(4) 1.2868(6) 0.0615(16) Uani 1 1 d . . . . .
H48 H 0.480498 0.712615 1.284227 0.074 Uiso 1 1 calc R . . . .
C42 C 0.1401(4) 0.1178(7) 1.1016(7) 0.084(2) Uani 1 1 d . . . . .
H42 H 0.111250 0.121492 1.143610 0.101 Uiso 1 1 calc R . . . .
C32 C 0.3781(5) -0.2041(7) 0.6898(9) 0.100(3) Uani 1 1 d . . . . .
H32 H 0.386519 -0.254103 0.656009 0.120 Uiso 1 1 calc R . . . .
C12 C 0.1875(4) 0.1252(5) 0.5021(7) 0.078(2) Uani 1 1 d . . . . .
H12 H 0.145985 0.127932 0.491366 0.094 Uiso 1 1 calc R . . . .
C28 C 0.4281(4) 0.3777(5) 0.3816(7) 0.075(2) Uani 1 1 d . . . . .
H28 H 0.466060 0.359069 0.376973 0.090 Uiso 1 1 calc R . . . .
C27 C 0.3968(4) 0.4274(6) 0.3037(7) 0.080(2) Uani 1 1 d . . . . .
H27 H 0.413078 0.443714 0.244753 0.096 Uiso 1 1 calc R . . . .
C31 C 0.4170(6) -0.1398(9) 0.7041(11) 0.114(4) Uani 1 1 d . . . . .
H31 H 0.452696 -0.145629 0.680533 0.137 Uiso 1 1 calc R . . . .
C11 C 0.2127(5) 0.0945(6) 0.4243(7) 0.086(3) Uani 1 1 d . . . . .
H11 H 0.189042 0.075545 0.358324 0.103 Uiso 1 1 calc R . . . .
O9 O 0.4792(4) 0.1248(5) 0.9721(7) 0.0544(19) Uani 0.5 1 d . . . . .
C6 C 0.5487(3) 0.2057(4) 0.7747(6) 0.0581(15) Uani 1 1 d . . . . .
C20 C 0.1876(3) 0.3914(5) 0.6779(8) 0.076(2) Uani 1 1 d . . . . .
C19 C 0.1439(4) 0.4055(7) 0.5850(10) 0.093(3) Uani 1 1 d . . . . .
H19 H 0.151991 0.394076 0.516636 0.112 Uiso 1 1 calc R . . . .
C15 C 0.1757(4) 0.4073(8) 0.7760(10) 0.102(3) Uani 1 1 d . . . . .
H15 H 0.204828 0.396731 0.839210 0.122 Uiso 1 1 calc R . . . .
C3 C 0.6638(3) 0.2486(5) 0.8321(6) 0.0698(19) Uani 1 1 d . . . . .
H3 H 0.703805 0.264705 0.852248 0.084 Uiso 1 1 calc R . . . .
C17 C 0.0780(5) 0.4536(9) 0.6906(17) 0.137(6) Uani 1 1 d . . . . .
H17 H 0.040934 0.475924 0.695443 0.164 Uiso 1 1 calc R . . . .
C18 C 0.0893(4) 0.4358(8) 0.5914(13) 0.111(4) Uani 1 1 d . . . . .
H18 H 0.059868 0.444195 0.527986 0.133 Uiso 1 1 calc R . . . .
C16 C 0.1210(6) 0.4390(12) 0.7849(15) 0.147(6) Uani 1 1 d . . . . .
H16 H 0.113126 0.450374 0.853386 0.177 Uiso 1 1 calc R . . . .
C13 C 0.2231(3) 0.1528(5) 0.5984(6) 0.0683(19) Uani 1 1 d . . . . .
C30 C 0.4055(5) -0.0653(7) 0.7529(9) 0.092(3) Uani 1 1 d . . . . .
H30 H 0.432546 -0.020194 0.761331 0.111 Uiso 1 1 calc R . . . .
C41 C 0.1683(5) 0.0460(7) 1.0974(8) 0.089(3) Uani 1 1 d . . . . .
H41 H 0.159061 -0.001094 1.135907 0.107 Uiso 1 1 calc R . . . .
C43 C 0.1522(4) 0.1864(6) 1.0458(7) 0.082(2) Uani 1 1 d . . . . .
H43 H 0.130911 0.236860 1.046665 0.098 Uiso 1 1 calc R . . . .
C53 C 0.4872(8) 0.0554(9) 1.0379(13) 0.074(4) Uani 0.5 1 d . . . . .
C54 C 0.000000 0.284(2) 1.000000 0.195(11) Uani 1 2 d S TU P . .
H54A H -0.026819 0.246822 0.949346 0.234 Uiso 0.5 1 calc R . . . .
H54B H 0.026819 0.246822 1.050653 0.234 Uiso 0.5 1 calc R . . . .

loop_
_atom_site_aniso_label
_atom_site_aniso_U_11
_atom_site_aniso_U_22
_atom_site_aniso_U_33
_atom_site_aniso_U_23
_atom_site_aniso_U_13
_atom_site_aniso_U_12
Gd1 0.04792(16) 0.0658(2) 0.05529(17) -0.01437(14) 0.01616(12) -0.01153(13)
Gd2 0.0428(2) 0.04054(19) 0.0497(2) 0.000 0.01415(16) 0.000
O6 0.053(2) 0.076(3) 0.065(3) 0.004(2) 0.015(2) 0.006(2)
O2 0.053(2) 0.065(3) 0.069(3) -0.024(2) 0.0263(19) -0.010(2)
N1 0.050(3) 0.047(2) 0.065(3) 0.006(2) 0.024(2) 0.002(2)
N3 0.068(3) 0.062(3) 0.057(3) -0.009(2) 0.024(3) -0.012(3)
O8 0.056(2) 0.041(2) 0.049(2) 0.0023(16) 0.0120(18) -0.0009(16)
C1 0.049(3) 0.061(4) 0.058(3) 0.013(3) 0.014(3) -0.003(3)
O1 0.045(2) 0.062(3) 0.052(2) 0.0126(19) 0.0135(17) 0.0017(18)
O7 0.057(2) 0.066(3) 0.068(3) -0.010(2) 0.022(2) -0.009(2)
C52 0.056(5) 0.046(4) 0.051(5) 0.000 0.021(4) 0.000
C37 0.062(4) 0.066(4) 0.068(4) -0.003(3) 0.020(3) -0.006(3)
C10 0.120(8) 0.062(4) 0.062(4) -0.009(4) 0.019(5) -0.026(5)
C45 0.049(3) 0.057(3) 0.050(3) 0.002(3) 0.006(2) -0.008(3)
C35 0.074(5) 0.075(5) 0.056(4) 0.000(3) 0.004(3) 0.012(4)
C50 0.044(3) 0.051(3) 0.048(3) -0.003(2) 0.013(2) -0.005(2)
C36 0.056(4) 0.070(4) 0.060(4) 0.005(3) 0.011(3) 0.009(3)
C8 0.090(5) 0.060(4) 0.052(3) -0.011(3) 0.024(3) -0.014(3)
C7 0.061(4) 0.052(4) 0.066(4) -0.010(3) 0.026(3) -0.006(3)
C51 0.036(3) 0.053(3) 0.046(3) -0.002(2) 0.009(2) -0.003(2)
C29 0.060(4) 0.078(5) 0.065(4) -0.007(3) 0.019(3) -0.012(3)
O3 0.058(3) 0.094(4) 0.077(3) -0.011(3) 0.007(2) -0.019(3)
C9 0.084(5) 0.058(4) 0.060(4) -0.008(3) 0.017(3) -0.021(3)
C26 0.070(5) 0.089(6) 0.062(4) 0.006(4) 0.006(4) -0.019(4)
N2 0.071(4) 0.060(3) 0.066(3) -0.016(3) 0.029(3) -0.008(3)
C47 0.070(4) 0.079(5) 0.049(3) -0.014(3) 0.017(3) -0.016(4)
C49 0.051(3) 0.058(3) 0.054(3) -0.004(3) 0.013(3) -0.001(3)
C22 0.048(3) 0.071(4) 0.065(4) -0.002(3) 0.010(3) -0.006(3)
N4 0.066(3) 0.066(4) 0.060(3) -0.006(3) 0.004(3) -0.016(3)
O4 0.056(3) 0.075(3) 0.064(3) -0.014(2) 0.020(2) -0.007(2)
O5 0.050(2) 0.073(3) 0.066(3) -0.008(2) 0.017(2) -0.010(2)
C21 0.053(4) 0.061(4) 0.081(5) -0.011(3) 0.018(3) -0.008(3)
C4 0.071(5) 0.088(6) 0.101(6) -0.007(4) 0.049(4) 0.002(4)
C25 0.063(4) 0.085(5) 0.061(4) -0.009(4) 0.012(3) -0.009(4)
C2 0.050(3) 0.055(3) 0.063(3) 0.013(3) 0.019(3) 0.000(3)
C46 0.067(4) 0.067(4) 0.051(3) -0.002(3) 0.008(3) -0.016(3)
C24 0.060(4) 0.063(4) 0.060(4) -0.009(3) 0.013(3) -0.012(3)
C34 0.078(5) 0.072(5) 0.081(5) -0.006(4) 0.018(4) 0.003(4)
C23 0.057(4) 0.061(4) 0.062(4) -0.013(3) 0.011(3) -0.007(3)
C39 0.056(4) 0.067(4) 0.056(3) -0.009(3) 0.015(3) -0.012(3)
Cl1 0.317(11) 0.161(5) 0.354(13) 0.036(7) 0.054(9) 0.067(6)
C14 0.064(4) 0.088(6) 0.106(6) -0.004(5) 0.014(4) -0.018(4)
C38 0.051(3) 0.064(4) 0.055(3) -0.005(3) 0.011(3) -0.008(3)
C5 0.076(5) 0.075(5) 0.086(5) -0.018(4) 0.043(4) -0.009(4)
C44 0.058(4) 0.073(4) 0.075(4) -0.003(4) 0.020(3) -0.008(3)
C33 0.100(7) 0.076(6) 0.093(6) -0.010(4) 0.016(5) 0.016(5)
C40 0.081(5) 0.071(5) 0.090(6) -0.011(4) 0.038(4) -0.013(4)
C48 0.065(4) 0.060(4) 0.065(4) -0.012(3) 0.025(3) -0.006(3)
C42 0.077(5) 0.101(6) 0.085(5) -0.024(5) 0.040(4) -0.028(5)
C32 0.099(7) 0.089(7) 0.106(7) -0.018(6) 0.013(6) 0.027(6)
C12 0.079(5) 0.072(5) 0.073(5) -0.001(4) -0.008(4) -0.025(4)
C28 0.065(4) 0.088(5) 0.076(5) -0.010(4) 0.025(4) -0.017(4)
C27 0.077(5) 0.102(6) 0.063(4) -0.008(4) 0.019(4) -0.030(5)
C31 0.096(7) 0.126(10) 0.128(9) -0.023(8) 0.041(7) 0.028(7)
C11 0.103(7) 0.078(5) 0.065(5) -0.002(4) -0.005(5) -0.032(5)
O9 0.052(5) 0.045(4) 0.065(6) 0.001(4) 0.010(4) 0.001(3)
C6 0.061(4) 0.053(3) 0.068(4) -0.005(3) 0.031(3) -0.004(3)
C20 0.057(4) 0.069(4) 0.108(6) -0.004(4) 0.031(4) -0.007(3)
C19 0.057(4) 0.099(6) 0.129(8) 0.023(6) 0.030(5) 0.000(4)
C15 0.070(5) 0.130(9) 0.112(8) -0.031(7) 0.036(5) 0.003(5)
C3 0.059(4) 0.079(5) 0.079(5) 0.012(4) 0.032(3) 0.005(3)
C17 0.072(7) 0.120(9) 0.232(18) -0.005(11) 0.063(10) 0.013(6)
C18 0.059(5) 0.106(7) 0.169(12) 0.028(8) 0.030(6) 0.003(5)
C16 0.093(8) 0.188(15) 0.176(15) -0.045(12) 0.062(10) 0.019(9)
C13 0.071(4) 0.062(4) 0.069(4) -0.010(3) 0.007(3) -0.026(3)
C30 0.092(6) 0.088(6) 0.103(7) -0.018(5) 0.034(5) 0.017(5)
C41 0.095(6) 0.098(7) 0.086(6) -0.009(5) 0.043(5) -0.035(5)
C43 0.065(4) 0.096(6) 0.087(5) -0.009(5) 0.024(4) -0.002(4)
C53 0.096(12) 0.046(7) 0.074(10) 0.010(6) 0.008(8) -0.002(7)
C54 0.178(15) 0.180(16) 0.245(17) 0.000 0.084(13) 0.000

loop_
_atom_type_symbol
_atom_type_description
_atom_type_scat_dispersion_real
_atom_type_scat_dispersion_imag
_atom_type_scat_source
C C 0.0033 0.0016 'International Tables Vol C Tables 4.2.6.8 and 6.1.1.4'
H H 0.0000 0.0000 'International Tables Vol C Tables 4.2.6.8 and 6.1.1.4'
Cl Cl 0.1484 0.1585 'International Tables Vol C Tables 4.2.6.8 and 6.1.1.4'
Gd Gd -0.1653 3.9035 'International Tables Vol C Tables 4.2.6.8 and 6.1.1.4'
N N 0.0061 0.0033 'International Tables Vol C Tables 4.2.6.8 and 6.1.1.4'
O O 0.0106 0.0060 'International Tables Vol C Tables 4.2.6.8 and 6.1.1.4'

loop_
_geom_angle_atom_site_label_1
_geom_angle_atom_site_label_2
_geom_angle_atom_site_label_3
_geom_angle
_geom_angle_site_symmetry_1
_geom_angle_site_symmetry_3
_geom_angle_publ_flag
O6 Gd1 Gd2 86.97(12) . . ?
O6 Gd1 N3 68.33(18) . . ?
O6 Gd1 O7 70.06(17) . . ?
O6 Gd1 N4 79.27(19) . . ?
O2 Gd1 Gd2 35.81(10) . . ?
O2 Gd1 O6 77.26(18) . . ?
O2 Gd1 N3 62.03(17) . . ?
O2 Gd1 O7 127.21(17) . . ?
O2 Gd1 N4 123.96(18) . . ?
N3 Gd1 Gd2 97.72(14) . . ?
N3 Gd1 N4 62.1(2) . . ?
O1 Gd1 Gd2 32.23(10) 2_657 . ?
O1 Gd1 O6 105.64(17) 2_657 . ?
O1 Gd1 O2 67.04(14) 2_657 . ?
O1 Gd1 N3 128.82(17) 2_657 . ?
O1 Gd1 O7 83.10(16) 2_657 . ?
O1 Gd1 N4 168.97(17) 2_657 . ?
O1 Gd1 O4 87.28(16) 2_657 . ?
O1 Gd1 O5 101.13(16) 2_657 . ?
O7 Gd1 Gd2 101.14(12) . . ?
O7 Gd1 N3 132.91(18) . . ?
O7 Gd1 N4 89.51(18) . . ?
N4 Gd1 Gd2 158.65(15) . . ?
O4 Gd1 Gd2 117.07(12) . . ?
O4 Gd1 O6 143.00(17) . . ?
O4 Gd1 O2 138.66(17) . . ?
O4 Gd1 N3 129.20(19) . . ?
O4 Gd1 O7 77.55(18) . . ?
O4 Gd1 N4 83.13(19) . . ?
O5 Gd1 Gd2 98.64(11) . . ?
O5 Gd1 O6 136.54(17) . . ?
O5 Gd1 O2 82.61(18) . . ?
O5 Gd1 N3 68.22(18) . . ?
O5 Gd1 O7 147.72(17) . . ?
O5 Gd1 N4 80.86(18) . . ?
O5 Gd1 O4 70.78(17) . . ?
Gd1 Gd2 Gd1 155.390(13) 2_657 . ?
O2 Gd2 Gd1 33.52(9) 2_657 2_657 ?
O2 Gd2 Gd1 132.66(11) 2_657 . ?
O2 Gd2 Gd1 33.52(9) . . ?
O2 Gd2 Gd1 132.66(11) . 2_657 ?
O2 Gd2 O2 137.0(3) 2_657 . ?
O2 Gd2 N1 110.12(15) 2_657 . ?
O2 Gd2 N1 110.12(16) . 2_657 ?
O2 Gd2 N1 60.47(15) 2_657 2_657 ?
O2 Gd2 N1 60.47(15) . . ?
O2 Gd2 O9 59.0(2) 2_657 2_657 ?
O2 Gd2 O9 78.4(2) 2_657 . ?
O2 Gd2 O9 78.4(2) . 2_657 ?
O2 Gd2 O9 59.0(2) . . ?
N1 Gd2 Gd1 93.67(12) . . ?
N1 Gd2 Gd1 81.33(12) 2_657 . ?
N1 Gd2 Gd1 81.33(12) . 2_657 ?
N1 Gd2 Gd1 93.67(12) 2_657 2_657 ?
N1 Gd2 N1 156.5(2) . 2_657 ?
O8 Gd2 Gd1 83.05(10) . 2_657 ?
O8 Gd2 Gd1 117.64(10) 2_657 2_657 ?
O8 Gd2 Gd1 117.63(10) . . ?
O8 Gd2 Gd1 83.05(10) 2_657 . ?
O8 Gd2 O2 142.34(17) 2_657 2_657 ?
O8 Gd2 O2 142.34(16) . . ?
O8 Gd2 O2 78.31(16) . 2_657 ?
O8 Gd2 O2 78.31(16) 2_657 . ?
O8 Gd2 N1 72.37(15) 2_657 . ?
O8 Gd2 N1 129.07(16) . . ?
O8 Gd2 N1 129.06(15) 2_657 2_657 ?
O8 Gd2 N1 72.37(15) . 2_657 ?
O8 Gd2 O8 72.9(2) . 2_657 ?
O8 Gd2 O1 88.28(14) . 2_657 ?
O8 Gd2 O1 88.28(15) 2_657 . ?
O8 Gd2 O1 80.08(15) . . ?
O8 Gd2 O1 80.08(15) 2_657 2_657 ?
O8 Gd2 O9 147.5(2) 2_657 2_657 ?
O8 Gd2 O9 136.8(2) 2_657 . ?
O8 Gd2 O9 136.8(2) . 2_657 ?
O8 Gd2 O9 147.5(2) . . ?
O1 Gd2 Gd1 30.31(10) 2_657 . ?
O1 Gd2 Gd1 30.31(10) . 2_657 ?
O1 Gd2 Gd1 156.48(10) . . ?
O1 Gd2 Gd1 156.48(10) 2_657 2_657 ?
O1 Gd2 O2 62.91(13) 2_657 . ?
O1 Gd2 O2 62.91(13) . 2_657 ?
O1 Gd2 O2 123.19(14) . . ?
O1 Gd2 O2 123.19(14) 2_657 2_657 ?
O1 Gd2 N1 120.51(16) . 2_657 ?
O1 Gd2 N1 62.83(16) . . ?
O1 Gd2 N1 120.51(16) 2_657 . ?
O1 Gd2 N1 62.83(16) 2_657 2_657 ?
O1 Gd2 O1 165.6(2) 2_657 . ?
O1 Gd2 O9 108.6(2) 2_657 2_657 ?
O1 Gd2 O9 85.8(2) 2_657 . ?
O1 Gd2 O9 85.8(2) . 2_657 ?
O1 Gd2 O9 108.6(2) . . ?
O9 Gd2 Gd1 89.83(19) . 2_657 ?
O9 Gd2 Gd1 65.56(19) 2_657 2_657 ?
O9 Gd2 Gd1 89.83(19) 2_657 . ?
O9 Gd2 Gd1 65.56(19) . . ?
O9 Gd2 N1 76.5(2) 2_657 . ?
O9 Gd2 N1 76.5(2) . 2_657 ?
O9 Gd2 N1 80.5(2) 2_657 2_657 ?
O9 Gd2 N1 80.5(2) . . ?
O9 Gd2 O9 24.3(4) 2_657 . ?
C36 O6 Gd1 130.5(4) . . ?
Gd1 O2 Gd2 110.67(16) . . ?
C7 O2 Gd1 122.3(4) . . ?
C7 O2 Gd2 127.0(4) . . ?
C2 N1 Gd2 117.9(4) . . ?
C6 N1 Gd2 122.3(4) . . ?
C6 N1 C2 119.8(5) . . ?
C8 N3 Gd1 123.6(5) . . ?
C8 N3 N2 116.4(6) . . ?
N2 N3 Gd1 120.0(4) . . ?
C51 O8 Gd2 136.0(4) . . ?
H1A C1 H1B 108.2 . . ?
O1 C1 H1A 109.7 . . ?
O1 C1 H1B 109.7 . . ?
O1 C1 C2 109.8(5) . . ?
C2 C1 H1A 109.7 . . ?
C2 C1 H1B 109.7 . . ?
Gd1 O1 Gd2 117.46(17) 2_657 . ?
C1 O1 Gd1 118.1(4) . 2_657 ?
C1 O1 Gd2 119.4(4) . . ?
C38 O7 Gd1 136.4(4) . . ?
C51 C52 H52 118.1 2_657 . ?
C51 C52 H52 118.1 . . ?
C51 C52 C51 123.9(8) 2_657 . ?
C36 C37 H37 118.3 . . ?
C38 C37 H37 118.3 . . ?
C38 C37 C36 123.5(7) . . ?
C9 C10 H10 120.5 . . ?
C11 C10 H10 120.5 . . ?
C11 C10 C9 119.0(9) . . ?
C50 C45 H45 120.0 . . ?
C46 C45 H45 120.0 . . ?
C46 C45 C50 119.9(6) . . ?
C34 C35 C36 122.8(7) . . ?
C34 C35 C30 119.2(8) . . ?
C30 C35 C36 117.9(8) . . ?
C45 C50 C51 119.0(5) . . ?
C45 C50 C49 118.8(6) . . ?
C49 C50 C51 122.2(5) . . ?
O6 C36 C37 123.7(7) . . ?
O6 C36 C35 116.1(6) . . ?
C37 C36 C35 120.2(7) . . ?
N3 C8 H8 120.3 . . ?
N3 C8 C9 119.4(7) . . ?
C9 C8 H8 120.3 . . ?
O2 C7 N2 126.8(6) . . ?
O2 C7 C6 115.9(6) . . ?
N2 C7 C6 117.2(6) . . ?
O8 C51 C52 125.3(6) . . ?
O8 C51 C50 117.0(5) . . ?
C52 C51 C50 117.7(6) . . ?
C24 C29 H29 119.7 . . ?
C24 C29 C28 120.7(8) . . ?
C28 C29 H29 119.7 . . ?
C13 O3 C14 119.0(7) . . ?
C10 C9 C8 121.1(8) . . ?
N4 C9 C10 121.6(8) . . ?
N4 C9 C8 117.3(6) . . ?
C25 C26 H26 119.4 . . ?
C27 C26 H26 119.4 . . ?
C27 C26 C25 121.1(8) . . ?
C7 N2 N3 108.7(5) . . ?
C46 C47 H47 119.7 . . ?
C48 C47 H47 119.7 . . ?
C48 C47 C46 120.5(6) . . ?
C50 C49 H49 119.6 . . ?
C48 C49 C50 120.8(6) . . ?
C48 C49 H49 119.6 . . ?
C21 C22 H22 118.3 . . ?
C23 C22 H22 118.3 . . ?
C23 C22 C21 123.4(7) . . ?
C9 N4 Gd1 117.3(5) . . ?
C13 N4 Gd1 124.6(5) . . ?
C13 N4 C9 117.7(6) . . ?
C21 O4 Gd1 130.1(4) . . ?
C23 O5 Gd1 132.3(4) . . ?
C22 C21 C20 119.5(7) . . ?
O4 C21 C22 124.6(7) . . ?
O4 C21 C20 115.9(7) . . ?
C5 C4 H4 120.1 . . ?
C5 C4 C3 119.8(7) . . ?
C3 C4 H4 120.1 . . ?
C26 C25 H25 120.3 . . ?
C24 C25 C26 119.4(8) . . ?
C24 C25 H25 120.3 . . ?
N1 C2 C1 114.1(5) . . ?
N1 C2 C3 120.5(7) . . ?
C3 C2 C1 125.3(6) . . ?
C45 C46 H46 119.8 . . ?
C47 C46 C45 120.4(7) . . ?
C47 C46 H46 119.8 . . ?
C29 C24 C25 118.4(7) . . ?
C29 C24 C23 118.8(7) . . ?
C25 C24 C23 122.7(7) . . ?
C35 C34 H34 119.6 . . ?
C35 C34 C33 120.9(9) . . ?
C33 C34 H34 119.6 . . ?
C22 C23 C24 121.5(7) . . ?
O5 C23 C22 122.6(7) . . ?
O5 C23 C24 115.9(6) . . ?
C44 C39 C38 118.9(6) . . ?
C44 C39 C40 118.7(7) . . ?
C40 C39 C38 122.4(7) . . ?
O3 C14 H14A 109.5 . . ?
O3 C14 H14B 109.5 . . ?
O3 C14 H14C 109.5 . . ?
H14A C14 H14B 109.5 . . ?
H14A C14 H14C 109.5 . . ?
H14B C14 H14C 109.5 . . ?
O7 C38 C37 123.7(6) . . ?
O7 C38 C39 116.1(6) . . ?
C37 C38 C39 120.2(6) . . ?
C4 C5 H5 120.5 . . ?
C4 C5 C6 119.0(8) . . ?
C6 C5 H5 120.5 . . ?
C39 C44 H44 119.3 . . ?
C39 C44 C43 121.5(8) . . ?
C43 C44 H44 119.3 . . ?
C34 C33 H33 119.9 . . ?
C32 C33 C34 120.1(10) . . ?
C32 C33 H33 119.9 . . ?
C39 C40 H40 120.5 . . ?
C39 C40 C41 119.0(9) . . ?
C41 C40 H40 120.5 . . ?
C47 C48 C49 119.5(7) . . ?
C47 C48 H48 120.2 . . ?
C49 C48 H48 120.2 . . ?
C41 C42 H42 119.7 . . ?
C41 C42 C43 120.6(8) . . ?
C43 C42 H42 119.7 . . ?
C33 C32 H32 119.9 . . ?
C31 C32 C33 120.1(10) . . ?
C31 C32 H32 119.9 . . ?
C11 C12 H12 120.3 . . ?
C11 C12 C13 119.3(8) . . ?
C13 C12 H12 120.3 . . ?
C29 C28 H28 120.0 . . ?
C27 C28 C29 120.0(8) . . ?
C27 C28 H28 120.0 . . ?
C26 C27 C28 120.3(8) . . ?
C26 C27 H27 119.9 . . ?
C28 C27 H27 119.9 . . ?
C32 C31 H31 119.4 . . ?
C32 C31 C30 121.1(11) . . ?
C30 C31 H31 119.4 . . ?
C10 C11 H11 120.3 . . ?
C12 C11 C10 119.3(8) . . ?
C12 C11 H11 120.3 . . ?
O9 O9 Gd2 77.85(19) 2_657 . ?
O9 O9 C53 67.0(9) 2_657 2_657 ?
O9 O9 C53 67.3(9) 2_657 . ?
C53 O9 Gd2 134.7(9) 2_657 . ?
C53 O9 Gd2 134.9(9) . . ?
C53 O9 C53 53.5(15) . 2_657 ?
N1 C6 C7 113.0(5) . . ?
N1 C6 C5 122.0(7) . . ?
C5 C6 C7 125.0(7) . . ?
C19 C20 C21 122.5(9) . . ?
C15 C20 C21 118.3(9) . . ?
C15 C20 C19 119.2(9) . . ?
C20 C19 H19 119.5 . . ?
C18 C19 C20 121.1(12) . . ?
C18 C19 H19 119.5 . . ?
C20 C15 H15 119.5 . . ?
C20 C15 C16 120.9(12) . . ?
C16 C15 H15 119.5 . . ?
C4 C3 C2 118.8(7) . . ?
C4 C3 H3 120.6 . . ?
C2 C3 H3 120.6 . . ?
C18 C17 H17 119.9 . . ?
C18 C17 C16 120.3(11) . . ?
C16 C17 H17 119.9 . . ?
C19 C18 H18 120.3 . . ?
C17 C18 C19 119.4(13) . . ?
C17 C18 H18 120.3 . . ?
C15 C16 C17 119.0(14) . . ?
C15 C16 H16 120.5 . . ?
C17 C16 H16 120.5 . . ?
O3 C13 N4 112.4(6) . . ?
O3 C13 C12 124.7(8) . . ?
N4 C13 C12 122.9(8) . . ?
C35 C30 H30 120.7 . . ?
C31 C30 C35 118.5(11) . . ?
C31 C30 H30 120.7 . . ?
C40 C41 H41 119.5 . . ?
C42 C41 C40 121.0(9) . . ?
C42 C41 H41 119.5 . . ?
C44 C43 H43 120.4 . . ?
C42 C43 C44 119.1(9) . . ?
C42 C43 H43 120.4 . . ?
O9 C53 O9 45.7(8) . 2_657 ?
C53 C53 O9 63.4(9) 2_657 . ?
C53 C53 O9 63.1(10) 2_657 2_657 ?
Cl1 C54 Cl1 119(2) 2_557 . ?
Cl1 C54 H54A 107.5 2_557 . ?
Cl1 C54 H54A 107.5 . . ?
Cl1 C54 H54B 107.5 . . ?
Cl1 C54 H54B 107.5 2_557 . ?
H54A C54 H54B 107.0 . . ?

loop_
_geom_bond_atom_site_label_1
_geom_bond_atom_site_label_2
_geom_bond_distance
_geom_bond_site_symmetry_2
_geom_bond_publ_flag
Gd1 Gd2 4.0047(3) . ?
Gd1 O6 2.367(5) . ?
Gd1 O2 2.364(4) . ?
Gd1 N3 2.562(6) . ?
Gd1 O1 2.278(4) 2_657 ?
Gd1 O7 2.377(5) . ?
Gd1 N4 2.677(6) . ?
Gd1 O4 2.356(5) . ?
Gd1 O5 2.350(5) . ?
Gd2 O2 2.504(4) . ?
Gd2 O2 2.504(4) 2_657 ?
Gd2 N1 2.624(5) . ?
Gd2 N1 2.624(5) 2_657 ?
Gd2 O8 2.350(4) . ?
Gd2 O8 2.350(4) 2_657 ?
Gd2 O1 2.407(4) . ?
Gd2 O1 2.407(4) 2_657 ?
Gd2 O9 2.548(9) . ?
Gd2 O9 2.548(9) 2_657 ?
O6 C36 1.276(9) . ?
O2 C7 1.288(8) . ?
N1 C2 1.345(8) . ?
N1 C6 1.338(9) . ?
N3 C8 1.279(9) . ?
N3 N2 1.387(9) . ?
O8 C51 1.253(7) . ?
C1 H1A 0.9900 . ?
C1 H1B 0.9900 . ?
C1 O1 1.409(8) . ?
C1 C2 1.494(10) . ?
O7 C38 1.253(9) . ?
C52 H52 0.9500 . ?
C52 C51 1.399(7) . ?
C52 C51 1.399(7) 2_657 ?
C37 H37 0.9500 . ?
C37 C36 1.397(10) . ?
C37 C38 1.394(10) . ?
C10 H10 0.9500 . ?
C10 C9 1.395(11) . ?
C10 C11 1.394(15) . ?
C45 H45 0.9500 . ?
C45 C50 1.390(9) . ?
C45 C46 1.381(9) . ?
C35 C36 1.512(12) . ?
C35 C34 1.377(13) . ?
C35 C30 1.403(13) . ?
C50 C51 1.502(8) . ?
C50 C49 1.392(9) . ?
C8 H8 0.9500 . ?
C8 C9 1.448(12) . ?
C7 N2 1.311(9) . ?
C7 C6 1.498(9) . ?
C29 H29 0.9500 . ?
C29 C24 1.380(10) . ?
C29 C28 1.397(11) . ?
O3 C14 1.417(10) . ?
O3 C13 1.338(10) . ?
C9 N4 1.363(10) . ?
C26 H26 0.9500 . ?
C26 C25 1.404(11) . ?
C26 C27 1.342(13) . ?
C47 H47 0.9500 . ?
C47 C46 1.376(11) . ?
C47 C48 1.366(11) . ?
C49 H49 0.9500 . ?
C49 C48 1.384(9) . ?
C22 H22 0.9500 . ?
C22 C21 1.413(11) . ?
C22 C23 1.399(10) . ?
N4 C13 1.342(10) . ?
O4 C21 1.271(9) . ?
O5 C23 1.281(9) . ?
C21 C20 1.500(10) . ?
C4 H4 0.9500 . ?
C4 C5 1.365(12) . ?
C4 C3 1.383(12) . ?
C25 H25 0.9500 . ?
C25 C24 1.384(11) . ?
C2 C3 1.390(9) . ?
C46 H46 0.9500 . ?
C24 C23 1.494(10) . ?
C34 H34 0.9500 . ?
C34 C33 1.380(12) . ?
C39 C38 1.499(9) . ?
C39 C44 1.373(11) . ?
C39 C40 1.383(11) . ?
Cl1 C54 1.68(2) . ?
C14 H14A 0.9800 . ?
C14 H14B 0.9800 . ?
C14 H14C 0.9800 . ?
C5 H5 0.9500 . ?
C5 C6 1.366(9) . ?
C44 H44 0.9500 . ?
C44 C43 1.389(11) . ?
C33 H33 0.9500 . ?
C33 C32 1.367(15) . ?
C40 H40 0.9500 . ?
C40 C41 1.416(12) . ?
C48 H48 0.9500 . ?
C42 H42 0.9500 . ?
C42 C41 1.333(15) . ?
C42 C43 1.372(14) . ?
C32 H32 0.9500 . ?
C32 C31 1.360(17) . ?
C12 H12 0.9500 . ?
C12 C11 1.352(13) . ?
C12 C13 1.396(10) . ?
C28 H28 0.9500 . ?
C28 C27 1.355(13) . ?
C27 H27 0.9500 . ?
C31 H31 0.9500 . ?
C31 C30 1.399(15) . ?
C11 H11 0.9500 . ?
O9 O9 1.073(17) 2_657 ?
O9 C53 1.384(18) 2_657 ?
O9 C53 1.381(17) . ?
C20 C19 1.403(14) . ?
C20 C15 1.365(14) . ?
C19 H19 0.9500 . ?
C19 C18 1.385(14) . ?
C15 H15 0.9500 . ?
C15 C16 1.401(15) . ?
C3 H3 0.9500 . ?
C17 H17 0.9500 . ?
C17 C18 1.38(2) . ?
C17 C16 1.41(2) . ?
C18 H18 0.9500 . ?
C16 H16 0.9500 . ?
C30 H30 0.9500 . ?
C41 H41 0.9500 . ?
C43 H43 0.9500 . ?
C53 C53 1.24(4) 2_657 ?
C54 H54A 0.9900 . ?
C54 H54B 0.9900 . ?

loop_
_geom_torsion_atom_site_label_1
_geom_torsion_atom_site_label_2
_geom_torsion_atom_site_label_3
_geom_torsion_atom_site_label_4
_geom_torsion
_geom_torsion_site_symmetry_1
_geom_torsion_site_symmetry_2
_geom_torsion_site_symmetry_3
_geom_torsion_site_symmetry_4
_geom_torsion_publ_flag
Gd1 O6 C36 C37 -40.7(10) . . . . ?
Gd1 O6 C36 C35 140.1(5) . . . . ?
Gd1 O2 C7 N2 -4.2(10) . . . . ?
Gd1 O2 C7 C6 171.7(4) . . . . ?
Gd1 N3 C8 C9 -1.0(10) . . . . ?
Gd1 N3 N2 C7 2.7(7) . . . . ?
Gd1 O7 C38 C37 8.6(11) . . . . ?
Gd1 O7 C38 C39 -168.7(4) . . . . ?
Gd1 N4 C13 O3 -11.3(9) . . . . ?
Gd1 N4 C13 C12 169.7(6) . . . . ?
Gd1 O4 C21 C22 -27.7(10) . . . . ?
Gd1 O4 C21 C20 154.2(5) . . . . ?
Gd1 O5 C23 C22 25.2(10) . . . . ?
Gd1 O5 C23 C24 -153.8(5) . . . . ?
Gd2 O2 C7 N2 174.0(5) . . . . ?
Gd2 O2 C7 C6 -10.2(9) . . . . ?
Gd2 N1 C2 C1 -8.1(7) . . . . ?
Gd2 N1 C2 C3 174.8(5) . . . . ?
Gd2 N1 C6 C7 8.8(7) . . . . ?
Gd2 N1 C6 C5 -174.0(6) . . . . ?
Gd2 O8 C51 C52 8.6(9) . . . . ?
Gd2 O8 C51 C50 -171.6(4) . . . . ?
Gd2 O9 C53 O9 -42.4(12) . . . 2_657 ?
Gd2 O9 C53 C53 -119.9(12) . . . 2_657 ?
O2 C7 N2 N3 0.7(10) . . . . ?
O2 C7 C6 N1 0.2(9) . . . . ?
O2 C7 C6 C5 -176.8(7) . . . . ?
N1 C2 C3 C4 0.5(11) . . . . ?
N3 C8 C9 C10 175.6(8) . . . . ?
N3 C8 C9 N4 -4.5(11) . . . . ?
C1 C2 C3 C4 -176.2(7) . . . . ?
O1 C1 C2 N1 33.8(8) . . . . ?
O1 C1 C2 C3 -149.4(6) . . . . ?
C10 C9 N4 Gd1 -172.8(6) . . . . ?
C10 C9 N4 C13 0.0(11) . . . . ?
C45 C50 C51 O8 31.5(8) . . . . ?
C45 C50 C51 C52 -148.7(5) . . . . ?
C45 C50 C49 C48 1.6(9) . . . . ?
C35 C34 C33 C32 1.5(15) . . . . ?
C50 C45 C46 C47 -0.1(10) . . . . ?
C50 C49 C48 C47 -0.6(10) . . . . ?
C36 C37 C38 O7 8.3(12) . . . . ?
C36 C37 C38 C39 -174.6(7) . . . . ?
C36 C35 C34 C33 174.6(8) . . . . ?
C36 C35 C30 C31 -176.2(10) . . . . ?
C8 N3 N2 C7 -179.5(7) . . . . ?
C8 C9 N4 Gd1 7.3(9) . . . . ?
C8 C9 N4 C13 -179.8(7) . . . . ?
C51 C52 C51 O8 -4.2(4) 2_657 . . . ?
C51 C52 C51 C50 176.0(5) 2_657 . . . ?
C51 C50 C49 C48 -177.3(6) . . . . ?
C29 C24 C23 C22 -171.2(7) . . . . ?
C29 C24 C23 O5 7.9(9) . . . . ?
C29 C28 C27 C26 -0.4(13) . . . . ?
C9 C10 C11 C12 -2.4(13) . . . . ?
C9 N4 C13 O3 176.4(7) . . . . ?
C9 N4 C13 C12 -2.6(11) . . . . ?
C26 C25 C24 C29 0.8(11) . . . . ?
C26 C25 C24 C23 177.8(7) . . . . ?
N2 N3 C8 C9 -178.6(6) . . . . ?
N2 C7 C6 N1 176.5(6) . . . . ?
N2 C7 C6 C5 -0.6(11) . . . . ?
C49 C50 C51 O8 -149.6(6) . . . . ?
C49 C50 C51 C52 30.3(8) . . . . ?
C22 C21 C20 C19 21.8(12) . . . . ?
C22 C21 C20 C15 -157.5(9) . . . . ?
O4 C21 C20 C19 -160.0(8) . . . . ?
O4 C21 C20 C15 20.8(12) . . . . ?
C21 C22 C23 O5 9.9(11) . . . . ?
C21 C22 C23 C24 -171.1(7) . . . . ?
C21 C20 C19 C18 -178.7(9) . . . . ?
C21 C20 C15 C16 177.9(12) . . . . ?
C4 C5 C6 N1 -1.7(12) . . . . ?
C4 C5 C6 C7 175.1(8) . . . . ?
C25 C26 C27 C28 0.8(13) . . . . ?
C25 C24 C23 C22 11.8(10) . . . . ?
C25 C24 C23 O5 -169.1(7) . . . . ?
C2 N1 C6 C7 -173.5(6) . . . . ?
C2 N1 C6 C5 3.7(10) . . . . ?
C2 C1 O1 Gd1 106.4(5) . . . 2_657 ?
C2 C1 O1 Gd2 -47.8(6) . . . . ?
C46 C45 C50 C51 177.8(6) . . . . ?
C46 C45 C50 C49 -1.2(9) . . . . ?
C46 C47 C48 C49 -0.8(11) . . . . ?
C24 C29 C28 C27 0.2(12) . . . . ?
C34 C35 C36 O6 -167.2(7) . . . . ?
C34 C35 C36 C37 13.6(11) . . . . ?
C34 C35 C30 C31 -0.6(15) . . . . ?
C34 C33 C32 C31 -0.9(17) . . . . ?
C23 C22 C21 O4 -8.3(12) . . . . ?
C23 C22 C21 C20 169.8(7) . . . . ?
C39 C44 C43 C42 2.5(12) . . . . ?
C39 C40 C41 C42 1.0(14) . . . . ?
C14 O3 C13 N4 179.6(7) . . . . ?
C14 O3 C13 C12 -1.5(12) . . . . ?
C38 C37 C36 O6 8.1(12) . . . . ?
C38 C37 C36 C35 -172.8(7) . . . . ?
C38 C39 C44 C43 -179.2(7) . . . . ?
C38 C39 C40 C41 177.4(7) . . . . ?
C5 C4 C3 C2 1.4(12) . . . . ?
C44 C39 C38 O7 16.0(9) . . . . ?
C44 C39 C38 C37 -161.4(7) . . . . ?
C44 C39 C40 C41 -1.0(12) . . . . ?
C33 C32 C31 C30 -1(2) . . . . ?
C40 C39 C38 O7 -162.4(7) . . . . ?
C40 C39 C38 C37 20.2(11) . . . . ?
C40 C39 C44 C43 -0.8(12) . . . . ?
C48 C47 C46 C45 1.1(11) . . . . ?
C32 C31 C30 C35 1.3(19) . . . . ?
C28 C29 C24 C25 -0.4(11) . . . . ?
C28 C29 C24 C23 -177.5(7) . . . . ?
C27 C26 C25 C24 -1.0(13) . . . . ?
C11 C10 C9 C8 -177.7(7) . . . . ?
C11 C10 C9 N4 2.4(12) . . . . ?
C11 C12 C13 O3 -176.3(8) . . . . ?
C11 C12 C13 N4 2.6(12) . . . . ?
O9 O9 C53 C53 -77.5(16) 2_657 . . 2_657 ?
C6 N1 C2 C1 174.0(6) . . . . ?
C6 N1 C2 C3 -3.0(9) . . . . ?
C6 C7 N2 N3 -175.1(6) . . . . ?
C20 C19 C18 C17 1.0(17) . . . . ?
C20 C15 C16 C17 1(2) . . . . ?
C19 C20 C15 C16 -1.3(18) . . . . ?
C15 C20 C19 C18 0.5(15) . . . . ?
C3 C4 C5 C6 -0.9(13) . . . . ?
C18 C17 C16 C15 1(2) . . . . ?
C16 C17 C18 C19 -2(2) . . . . ?
C13 C12 C11 C10 0.0(13) . . . . ?
C30 C35 C36 O6 8.2(11) . . . . ?
C30 C35 C36 C37 -171.1(8) . . . . ?
C30 C35 C34 C33 -0.8(14) . . . . ?
C41 C42 C43 C44 -2.5(14) . . . . ?
C43 C42 C41 C40 0.7(15) . . . . ?
C53 O9 C53 O9 77.5(16) 2_657 . . 2_657 ?
